data_2210860
loop_
_publ_author_name
'Diao, Chun-Hua'
'Chen, Xin'

_publ_section_title
(<i>E</i>)-4-[3-Methoxy-4-(4-nitrobenzyloxy)benzylideneamino]-1,5-dimethyl-2-phenyl-1,2-dihydro-1<i>H</i>-pyrazol-3(4<i>H</i>)-one
_journal_issue 11
_journal_name_full 'Acta Crystallographica Section E'
_journal_page_first o5211
_journal_page_last o5212
_journal_paper_doi 10.1107/S1600536806043613
_journal_volume 62
_journal_year 2006
_chemical_formula_moiety 'C26 H24 N4 O5'
_chemical_formula_sum 'C26 H24 N4 O5'
_chemical_formula_weight 472.49
_chemical_name_systematic
;
(<i>E</i>)-4-[4-(4-Nitrobenzyloxy)-3-methoxybenzylideneamino]
-1,5-dimethyl-2-phenyl-1,2-dihydropyrazol-3-one
;
_space_group_IT_number 14
_symmetry_cell_setting monoclinic
_symmetry_space_group_name_Hall '-P 2ybc'
_symmetry_space_group_name_H-M 'P 1 21/c 1'
_atom_sites_solution_hydrogens geom
_atom_sites_solution_primary direct
_atom_sites_solution_secondary difmap
_audit_creation_method SHELXL-97
_cell_angle_alpha 90.00
_cell_angle_beta 100.408(3)
_cell_angle_gamma 90.00
_cell_formula_units_Z 4
_cell_length_a 17.108(3)
_cell_length_b 7.4848(13)
_cell_length_c 19.203(3)
_cell_measurement_reflns_used 2479
_cell_measurement_temperature 294(2)
_cell_measurement_theta_max 23.37
_cell_measurement_theta_min 2.42
_cell_volume 2418.5(7)
_computing_cell_refinement 'SAINT (Bruker, 1999)'
_computing_data_collection 'SMART (Bruker, 1999)'
_computing_data_reduction SAINT
_computing_molecular_graphics 'SHELXTL (Sheldrick, 1997b)'
_computing_publication_material SHELXTL
_computing_structure_refinement 'SHELXL97 (Sheldrick, 1997a)'
_computing_structure_solution 'SHELXS97 (Sheldrick, 1997a)'
_diffrn_ambient_temperature 294(2)
_diffrn_measured_fraction_theta_full 0.993
_diffrn_measured_fraction_theta_max 0.993
_diffrn_measurement_device_type 'Bruker SMART APEX CCD area detector'
_diffrn_measurement_method '\f and \w scans'
_diffrn_radiation_monochromator graphite
_diffrn_radiation_source 'fine-focus sealed tube'
_diffrn_radiation_type MoK\a
_diffrn_radiation_wavelength 0.71073
_diffrn_reflns_av_R_equivalents 0.0511
_diffrn_reflns_av_sigmaI/netI 0.0581
_diffrn_reflns_limit_h_max 17
_diffrn_reflns_limit_h_min -20
_diffrn_reflns_limit_k_max 6
_diffrn_reflns_limit_k_min -8
_diffrn_reflns_limit_l_max 22
_diffrn_reflns_limit_l_min -22
_diffrn_reflns_number 10806
_diffrn_reflns_theta_full 25.02
_diffrn_reflns_theta_max 25.02
_diffrn_reflns_theta_min 1.21
_diffrn_standards_number 0
_exptl_absorpt_coefficient_mu 0.092
_exptl_absorpt_correction_T_max 0.991
_exptl_absorpt_correction_T_min 0.968
_exptl_absorpt_correction_type multi-scan
_exptl_absorpt_process_details '(SADABS; Sheldrick, 1996)'
_exptl_crystal_colour yellow
_exptl_crystal_density_diffrn 1.298
_exptl_crystal_density_method 'not measured'
_exptl_crystal_description block
_exptl_crystal_F_000 992
_exptl_crystal_size_max 0.22
_exptl_crystal_size_mid 0.12
_exptl_crystal_size_min 0.10
_refine_diff_density_max 0.233
_refine_diff_density_min -0.173
_refine_ls_extinction_coef 0.0081(8)
_refine_ls_extinction_expression Fc^*^=kFc[1+0.001xFc^2^\l^3^/sin(2\q)]^-1/4^
_refine_ls_extinction_method SHELXL97
_refine_ls_goodness_of_fit_ref 1.004
_refine_ls_hydrogen_treatment constr
_refine_ls_matrix_type full
_refine_ls_number_parameters 329
_refine_ls_number_reflns 4231
_refine_ls_number_restraints 20
_refine_ls_restrained_S_all 1.015
_refine_ls_R_factor_all 0.0971
_refine_ls_R_factor_gt 0.0442
_refine_ls_shift/su_max <0.001
_refine_ls_shift/su_mean 0.000
_refine_ls_structure_factor_coef Fsqd
_refine_ls_weighting_details 'calc w=1/[\s^2^(Fo^2^)+(0.0536P)^2^+0.2425P] where P=(Fo^2^+2Fc^2^)/3'
_refine_ls_weighting_scheme calc
_refine_ls_wR_factor_gt 0.0990
_refine_ls_wR_factor_ref 0.1230
_reflns_number_gt 2405
_reflns_number_total 4231
_reflns_threshold_expression I>2\s(I)
_cod_data_source_file at2130.cif
_cod_data_source_block I
_cod_original_sg_symbol_H-M 'P 21/c'
_cod_database_code 2210860
_cod_database_fobs_code 2210860

loop_
_symmetry_equiv_pos_as_xyz
'x, y, z'
'-x, y+1/2, -z+1/2'
'-x, -y, -z'
'x, -y-1/2, z-1/2'

loop_
_atom_site_type_symbol
_atom_site_label
_atom_site_fract_x
_atom_site_fract_y
_atom_site_fract_z
_atom_site_U_iso_or_equiv
_atom_site_adp_type
_atom_site_calc_flag
_atom_site_refinement_flags
_atom_site_occupancy
_atom_site_disorder_assembly
_atom_site_disorder_group
O O1 0.04003(12) 0.4509(3) -0.06237(11) 0.0951(8) Uani d . 1 A .
O O2 -0.0152(4) 0.2208(11) -0.0244(7) 0.093(3) Uani d PDU 0.63(3) A 1
O O2' 0.0098(14) 0.1761(19) -0.0517(9) 0.105(5) Uani d PDU 0.37(3) A 2
O O3 0.33918(9) 0.3279(2) 0.22664(8) 0.0540(5) Uani d . 1 . .
O O4 0.35899(9) 0.6013(2) 0.30778(8) 0.0518(5) Uani d . 1 . .
O O5 0.76409(10) 0.2500(2) 0.53817(9) 0.0607(5) Uani d . 1 . .
N N1 0.04425(15) 0.3175(4) -0.02690(14) 0.0811(8) Uani d D 1 . .
N N2 0.62510(10) 0.5115(2) 0.47574(9) 0.0411(5) Uani d . 1 . .
N N3 0.80232(11) 0.4961(2) 0.61085(10) 0.0472(5) Uani d . 1 . .
N N4 0.76715(11) 0.6604(2) 0.62252(10) 0.0457(5) Uani d . 1 . .
C C1 0.23953(15) 0.3864(4) 0.08978(13) 0.0588(7) Uani d . 1 A .
H H1 0.2779 0.4754 0.0996 0.071 Uiso calc R 1 . .
C C2 0.17213(15) 0.4185(4) 0.04030(13) 0.0589(7) Uani d . 1 . .
H H2 0.1647 0.5269 0.0164 0.071 Uiso calc R 1 A .
C C3 0.11659(15) 0.2863(4) 0.02750(13) 0.0590(7) Uani d . 1 A .
C C4 0.12602(18) 0.1263(4) 0.06140(16) 0.0846(10) Uani d . 1 . .
H H4 0.0872 0.0385 0.0515 0.101 Uiso calc R 1 A .
C C5 0.19417(17) 0.0959(4) 0.11074(15) 0.0758(9) Uani d . 1 A .
H H5 0.2011 -0.0130 0.1344 0.091 Uiso calc R 1 . .
C C6 0.25168(14) 0.2254(3) 0.12515(12) 0.0494(6) Uani d . 1 . .
C C7 0.32746(15) 0.1884(3) 0.17617(13) 0.0593(7) Uani d . 1 A .
H H7A 0.3238 0.0746 0.1996 0.071 Uiso calc R 1 . .
H H7B 0.3718 0.1831 0.1511 0.071 Uiso calc R 1 . .
C C8 0.40755(13) 0.3266(3) 0.27640(11) 0.0411(6) Uani d . 1 . .
C C9 0.46448(14) 0.1941(3) 0.28421(12) 0.0463(6) Uani d . 1 . .
H H9 0.4583 0.0958 0.2541 0.056 Uiso calc R 1 . .
C C10 0.53119(14) 0.2081(3) 0.33739(12) 0.0469(6) Uani d . 1 . .
H H10 0.5696 0.1188 0.3423 0.056 Uiso calc R 1 . .
C C11 0.54159(13) 0.3521(3) 0.38309(11) 0.0390(6) Uani d . 1 . .
C C12 0.48316(12) 0.4863(3) 0.37447(11) 0.0395(6) Uani d . 1 . .
H H12 0.4890 0.5836 0.4051 0.047 Uiso calc R 1 . .
C C13 0.41765(12) 0.4760(3) 0.32169(11) 0.0383(6) Uani d . 1 . .
C C14 0.37173(16) 0.7668(3) 0.34392(14) 0.0627(8) Uani d . 1 . .
H H14A 0.3769 0.7470 0.3939 0.094 Uiso calc R 1 . .
H H14B 0.3275 0.8446 0.3282 0.094 Uiso calc R 1 . .
H H14C 0.4195 0.8208 0.3341 0.094 Uiso calc R 1 . .
C C15 0.61209(13) 0.3687(3) 0.43889(11) 0.0432(6) Uani d . 1 . .
H H15 0.6478 0.2742 0.4476 0.052 Uiso calc R 1 . .
C C16 0.69101(12) 0.5309(3) 0.52958(11) 0.0385(6) Uani d . 1 . .
C C17 0.75309(13) 0.4059(3) 0.55540(12) 0.0434(6) Uani d . 1 . .
C C18 0.70338(13) 0.6826(3) 0.57009(11) 0.0395(6) Uani d . 1 . .
C C19 0.65670(15) 0.8511(3) 0.56209(13) 0.0545(7) Uani d . 1 . .
H H19A 0.6357 0.8729 0.6044 0.082 Uiso calc R 1 . .
H H19B 0.6138 0.8407 0.5225 0.082 Uiso calc R 1 . .
H H19C 0.6905 0.9486 0.5542 0.082 Uiso calc R 1 . .
C C20 0.81684(15) 0.8020(3) 0.65919(14) 0.0633(8) Uani d . 1 . .
H H20A 0.8542 0.8408 0.6306 0.095 Uiso d R 1 . .
H H20B 0.8451 0.7577 0.7036 0.095 Uiso d R 1 . .
H H20C 0.7840 0.9008 0.6676 0.095 Uiso d R 1 . .
C C21 0.85111(13) 0.4043(3) 0.66828(13) 0.0486(7) Uani d . 1 . .
C C22 0.83611(14) 0.4152(4) 0.73683(14) 0.0570(7) Uani d . 1 . .
H H22 0.7946 0.4854 0.7467 0.068 Uiso calc R 1 . .
C C23 0.88341(17) 0.3209(4) 0.79011(16) 0.0711(8) Uani d . 1 . .
H H23 0.8747 0.3298 0.8364 0.085 Uiso calc R 1 . .
C C24 0.94362(19) 0.2134(4) 0.77501(19) 0.0807(10) Uani d . 1 . .
H H24 0.9748 0.1486 0.8110 0.097 Uiso calc R 1 . .
C C25 0.95765(17) 0.2017(4) 0.70737(19) 0.0818(10) Uani d . 1 . .
H H25 0.9981 0.1280 0.6975 0.098 Uiso calc R 1 . .
C C26 0.91203(15) 0.2988(4) 0.65315(15) 0.0643(8) Uani d . 1 . .
H H26 0.9224 0.2929 0.6073 0.077 Uiso calc R 1 . .

loop_
_atom_site_aniso_label
_atom_site_aniso_U_11
_atom_site_aniso_U_22
_atom_site_aniso_U_33
_atom_site_aniso_U_12
_atom_site_aniso_U_13
_atom_site_aniso_U_23
O1 0.0828(16) 0.119(2) 0.0742(15) -0.0099(13) -0.0100(12) 0.0341(14)
O2 0.054(3) 0.093(4) 0.118(5) -0.024(2) -0.021(3) -0.005(3)
O2' 0.089(8) 0.115(7) 0.096(7) -0.042(6) -0.028(6) 0.012(5)
O3 0.0453(10) 0.0604(11) 0.0504(10) 0.0051(8) -0.0069(8) -0.0203(9)
O4 0.0448(10) 0.0439(10) 0.0623(11) 0.0088(8) -0.0024(8) -0.0114(8)
O5 0.0598(11) 0.0466(11) 0.0686(12) 0.0142(8) -0.0077(9) -0.0193(9)
N1 0.0692(18) 0.092(2) 0.0720(18) -0.0251(16) -0.0141(15) 0.0085(16)
N2 0.0417(11) 0.0412(12) 0.0390(11) -0.0007(9) 0.0039(9) -0.0041(9)
N3 0.0449(11) 0.0433(12) 0.0481(12) 0.0080(9) -0.0055(10) -0.0096(10)
N4 0.0458(12) 0.0401(12) 0.0475(12) -0.0006(9) -0.0010(10) -0.0091(9)
C1 0.0503(16) 0.0591(18) 0.0621(17) -0.0195(13) -0.0032(14) -0.0051(14)
C2 0.0587(17) 0.0603(17) 0.0546(17) -0.0133(14) 0.0018(14) 0.0063(13)
C3 0.0520(17) 0.0703(19) 0.0492(16) -0.0159(14) -0.0057(13) 0.0073(14)
C4 0.071(2) 0.079(2) 0.091(2) -0.0367(17) -0.0205(18) 0.0170(19)
C5 0.071(2) 0.0687(19) 0.077(2) -0.0211(16) -0.0153(17) 0.0168(16)
C6 0.0475(15) 0.0562(17) 0.0422(14) -0.0053(12) 0.0018(12) -0.0098(13)
C7 0.0614(17) 0.0590(17) 0.0521(16) -0.0010(13) -0.0040(14) -0.0216(13)
C8 0.0360(13) 0.0477(15) 0.0380(13) -0.0016(11) 0.0026(11) -0.0044(11)
C9 0.0466(15) 0.0470(15) 0.0437(14) 0.0008(11) 0.0045(12) -0.0143(11)
C10 0.0437(14) 0.0460(15) 0.0485(15) 0.0089(11) 0.0016(12) -0.0081(12)
C11 0.0393(13) 0.0404(14) 0.0362(13) 0.0005(10) 0.0035(11) -0.0017(11)
C12 0.0417(14) 0.0385(14) 0.0383(13) -0.0036(11) 0.0068(11) -0.0063(11)
C13 0.0352(13) 0.0384(14) 0.0419(14) 0.0011(10) 0.0087(11) -0.0009(11)
C14 0.0664(18) 0.0404(15) 0.0773(19) 0.0109(13) 0.0022(15) -0.0079(14)
C15 0.0414(14) 0.0438(15) 0.0421(14) 0.0056(11) 0.0017(11) 0.0003(12)
C16 0.0388(13) 0.0395(14) 0.0353(13) -0.0007(10) 0.0016(11) -0.0029(11)
C17 0.0413(14) 0.0432(15) 0.0432(14) 0.0013(11) 0.0007(11) -0.0093(12)
C18 0.0413(14) 0.0382(14) 0.0384(13) -0.0015(10) 0.0055(11) 0.0001(11)
C19 0.0604(17) 0.0436(15) 0.0587(16) 0.0054(12) 0.0090(13) -0.0038(12)
C20 0.0612(18) 0.0566(17) 0.0676(18) -0.0115(13) -0.0003(15) -0.0190(14)
C21 0.0376(14) 0.0457(15) 0.0564(17) 0.0015(11) -0.0077(12) -0.0094(13)
C22 0.0428(15) 0.0662(18) 0.0571(18) 0.0004(12) -0.0042(13) -0.0003(14)
C23 0.0617(19) 0.083(2) 0.0609(18) -0.0056(17) -0.0093(16) 0.0101(16)
C24 0.071(2) 0.071(2) 0.083(2) 0.0066(17) -0.0315(19) 0.0018(18)
C25 0.0582(19) 0.078(2) 0.097(3) 0.0244(15) -0.0206(19) -0.021(2)
C26 0.0478(16) 0.0697(19) 0.0680(19) 0.0124(14) -0.0090(14) -0.0182(15)

loop_
_atom_type_symbol
_atom_type_description
_atom_type_scat_dispersion_real
_atom_type_scat_dispersion_imag
_atom_type_scat_source
C C 0.0033 0.0016 'International Tables Vol C Tables 4.2.6.8 and 6.1.1.4'
H H 0.0000 0.0000 'International Tables Vol C Tables 4.2.6.8 and 6.1.1.4'
N N 0.0061 0.0033 'International Tables Vol C Tables 4.2.6.8 and 6.1.1.4'
O O 0.0106 0.0060 'International Tables Vol C Tables 4.2.6.8 and 6.1.1.4'

loop_
_geom_angle_atom_site_label_1
_geom_angle_atom_site_label_2
_geom_angle_atom_site_label_3
_geom_angle
C8 O3 C7 118.03(17)
C13 O4 C14 117.53(17)
O1 N1 O2 122.2(4)
O1 N1 O2' 120.4(6)
O1 N1 C3 119.0(2)
O2 N1 C3 117.4(4)
O2' N1 C3 113.9(8)
C15 N2 C16 122.34(19)
N4 N3 C17 109.02(17)
N4 N3 C21 120.24(18)
C17 N3 C21 122.63(19)
C18 N4 N3 107.45(17)
C18 N4 C20 126.2(2)
N3 N4 C20 118.97(19)
C2 C1 C6 121.7(2)
C2 C1 H1 119.2
C6 C1 H1 119.2
C3 C2 C1 117.9(2)
C3 C2 H2 121.1
C1 C2 H2 121.1
C4 C3 C2 122.3(2)
C4 C3 N1 119.1(2)
C2 C3 N1 118.5(2)
C3 C4 C5 119.1(2)
C3 C4 H4 120.4
C5 C4 H4 120.4
C6 C5 C4 120.4(3)
C6 C5 H5 119.8
C4 C5 H5 119.8
C5 C6 C1 118.6(2)
C5 C6 C7 120.2(2)
C1 C6 C7 121.1(2)
O3 C7 C6 108.0(2)
O3 C7 H7A 110.1
C6 C7 H7A 110.1
O3 C7 H7B 110.1
C6 C7 H7B 110.1
H7A C7 H7B 108.4
O3 C8 C9 125.3(2)
O3 C8 C13 114.77(19)
C9 C8 C13 119.9(2)
C8 C9 C10 119.7(2)
C8 C9 H9 120.2
C10 C9 H9 120.2
C11 C10 C9 121.3(2)
C11 C10 H10 119.3
C9 C10 H10 119.3
C10 C11 C12 118.40(19)
C10 C11 C15 121.7(2)
C12 C11 C15 119.9(2)
C13 C12 C11 121.1(2)
C13 C12 H12 119.5
C11 C12 H12 119.5
O4 C13 C12 125.5(2)
O4 C13 C8 114.91(18)
C12 C13 C8 119.6(2)
O4 C14 H14A 109.5
O4 C14 H14B 109.5
H14A C14 H14B 109.5
O4 C14 H14C 109.5
H14A C14 H14C 109.5
H14B C14 H14C 109.5
N2 C15 C11 120.9(2)
N2 C15 H15 119.6
C11 C15 H15 119.6
C18 C16 N2 121.9(2)
C18 C16 C17 108.37(19)
N2 C16 C17 129.6(2)
O5 C17 N3 123.8(2)
O5 C17 C16 131.4(2)
N3 C17 C16 104.70(19)
N4 C18 C16 109.93(19)
N4 C18 C19 121.8(2)
C16 C18 C19 128.3(2)
C18 C19 H19A 109.5
C18 C19 H19B 109.5
H19A C19 H19B 109.5
C18 C19 H19C 109.5
H19A C19 H19C 109.5
H19B C19 H19C 109.5
N4 C20 H20A 109.5
N4 C20 H20B 109.5
H20A C20 H20B 109.5
N4 C20 H20C 109.5
H20A C20 H20C 109.5
H20B C20 H20C 109.5
C26 C21 C22 120.6(2)
C26 C21 N3 118.0(2)
C22 C21 N3 121.3(2)
C23 C22 C21 119.3(3)
C23 C22 H22 120.4
C21 C22 H22 120.4
C24 C23 C22 120.2(3)
C24 C23 H23 119.9
C22 C23 H23 119.9
C25 C24 C23 120.3(3)
C25 C24 H24 119.9
C23 C24 H24 119.9
C24 C25 C26 120.5(3)
C24 C25 H25 119.7
C26 C25 H25 119.7
C21 C26 C25 119.0(3)
C21 C26 H26 120.5
C25 C26 H26 120.5

loop_
_geom_bond_atom_site_label_1
_geom_bond_atom_site_label_2
_geom_bond_distance
O1 N1 1.203(3)
O2 N1 1.256(5)
O2' N1 1.262(9)
O3 C8 1.370(2)
O3 C7 1.414(3)
O4 C13 1.364(2)
O4 C14 1.417(3)
O5 C17 1.237(3)
N1 C3 1.487(3)
N2 C15 1.278(3)
N2 C16 1.393(3)
N3 N4 1.404(2)
N3 C17 1.405(3)
N3 C21 1.433(3)
N4 C18 1.355(3)
N4 C20 1.458(3)
C1 C2 1.376(3)
C1 C6 1.380(3)
C1 H1 0.9300
C2 C3 1.363(3)
C2 H2 0.9300
C3 C4 1.359(4)
C4 C5 1.382(4)
C4 H4 0.9300
C5 C6 1.373(3)
C5 H5 0.9300
C6 C7 1.503(3)
C7 H7A 0.9700
C7 H7B 0.9700
C8 C9 1.379(3)
C8 C13 1.408(3)
C9 C10 1.391(3)
C9 H9 0.9300
C10 C11 1.381(3)
C10 H10 0.9300
C11 C12 1.406(3)
C11 C15 1.467(3)
C12 C13 1.371(3)
C12 H12 0.9300
C14 H14A 0.9600
C14 H14B 0.9600
C14 H14C 0.9600
C15 H15 0.9300
C16 C18 1.371(3)
C16 C17 1.435(3)
C18 C19 1.486(3)
C19 H19A 0.9600
C19 H19B 0.9600
C19 H19C 0.9600
C20 H20A 0.9600
C20 H20B 0.9600
C20 H20C 0.9600
C21 C26 1.380(3)
C21 C22 1.388(3)
C22 C23 1.379(3)
C22 H22 0.9300
C23 C24 1.379(4)
C23 H23 0.9300
C24 C25 1.366(4)
C24 H24 0.9300
C25 C26 1.389(4)
C25 H25 0.9300
C26 H26 0.9300

loop_
_geom_hbond_atom_site_label_D
_geom_hbond_atom_site_label_H
_geom_hbond_atom_site_label_A
_geom_hbond_site_symmetry_A
_geom_hbond_distance_DH
_geom_hbond_distance_HA
_geom_hbond_distance_DA
_geom_hbond_angle_DHA
_geom_hbond_publ_flag
C2 H2 O5 2_655 0.93 2.41 3.196(3) 142 yes
C4 H4 O2 3 0.93 2.31 3.219(7) 167 yes
C20 H20A O1 2_655 0.96 2.55 3.513(4) 176 yes

loop_
_geom_torsion_atom_site_label_1
_geom_torsion_atom_site_label_2
_geom_torsion_atom_site_label_3
_geom_torsion_atom_site_label_4
_geom_torsion
C17 N3 N4 C18 -7.7(2)
C21 N3 N4 C18 -157.1(2)
C17 N3 N4 C20 -159.5(2)
C21 N3 N4 C20 51.1(3)
C6 C1 C2 C3 0.7(4)
C1 C2 C3 C4 -0.4(4)
C1 C2 C3 N1 -178.7(2)
O1 N1 C3 C4 -171.8(3)
O2 N1 C3 C4 21.3(9)
O2' N1 C3 C4 -20.2(15)
O1 N1 C3 C2 6.6(4)
O2 N1 C3 C2 -160.3(8)
O2' N1 C3 C2 158.2(15)
C2 C3 C4 C5 0.1(5)
N1 C3 C4 C5 178.5(3)
C3 C4 C5 C6 -0.2(5)
C4 C5 C6 C1 0.5(4)
C4 C5 C6 C7 -177.0(3)
C2 C1 C6 C5 -0.8(4)
C2 C1 C6 C7 176.7(2)
C8 O3 C7 C6 -176.5(2)
C5 C6 C7 O3 -128.5(3)
C1 C6 C7 O3 54.1(3)
C7 O3 C8 C9 -4.0(3)
C7 O3 C8 C13 175.8(2)
O3 C8 C9 C10 -179.5(2)
C13 C8 C9 C10 0.7(3)
C8 C9 C10 C11 0.4(4)
C9 C10 C11 C12 -0.5(3)
C9 C10 C11 C15 -179.4(2)
C10 C11 C12 C13 -0.5(3)
C15 C11 C12 C13 178.5(2)
C14 O4 C13 C12 9.4(3)
C14 O4 C13 C8 -170.3(2)
C11 C12 C13 O4 -178.1(2)
C11 C12 C13 C8 1.6(3)
O3 C8 C13 O4 -1.8(3)
C9 C8 C13 O4 178.0(2)
O3 C8 C13 C12 178.53(19)
C9 C8 C13 C12 -1.7(3)
C16 N2 C15 C11 179.3(2)
C10 C11 C15 N2 172.4(2)
C12 C11 C15 N2 -6.6(3)
C15 N2 C16 C18 -178.2(2)
C15 N2 C16 C17 -1.7(4)
N4 N3 C17 O5 -172.0(2)
C21 N3 C17 O5 -23.4(4)
N4 N3 C17 C16 5.7(2)
C21 N3 C17 C16 154.3(2)
C18 C16 C17 O5 175.6(2)
N2 C16 C17 O5 -1.3(4)
C18 C16 C17 N3 -1.8(3)
N2 C16 C17 N3 -178.7(2)
N3 N4 C18 C16 6.5(2)
C20 N4 C18 C16 155.7(2)
N3 N4 C18 C19 -174.0(2)
C20 N4 C18 C19 -24.8(4)
N2 C16 C18 N4 174.24(19)
C17 C16 C18 N4 -3.0(3)
N2 C16 C18 C19 -5.2(4)
C17 C16 C18 C19 177.5(2)
N4 N3 C21 C26 -149.9(2)
C17 N3 C21 C26 64.9(3)
N4 N3 C21 C22 32.5(3)
C17 N3 C21 C22 -112.7(3)
C26 C21 C22 C23 0.8(4)
N3 C21 C22 C23 178.3(2)
C21 C22 C23 C24 -1.7(4)
C22 C23 C24 C25 1.0(5)
C23 C24 C25 C26 0.6(5)
C22 C21 C26 C25 0.8(4)
N3 C21 C26 C25 -176.9(2)
C24 C25 C26 C21 -1.5(4)
